data_4125492
loop_
_publ_author_name
'Karak, Suvendu'
'Kandambeth, Sharath'
'Biswal, Bishnu P.'
'Sasmal, Himadri Sekhar'
'Kumar, Sushil'
'Pachfule, Pradip'
'Banerjee, Rahul'

_publ_section_title
;
 Constructing Ultraporous Covalent Organic Frameworks in Seconds via an
 Organic Terracotta Process.
;
_journal_issue 5
_journal_name_full 'Journal of the American Chemical Society'
_journal_page_first 1856
_journal_page_last 1862
_journal_paper_doi 10.1021/jacs.6b08815
_journal_volume 139
_journal_year 2017
_chemical_formula_moiety 'C6 H6 N O3 S, 0.5(C6 H10 N2)'
_chemical_formula_sum 'C9 H11 N2 O3 S'
_chemical_formula_weight 227.26
_chemical_name_systematic
;
 ?
;
_space_group_IT_number 61
_symmetry_cell_setting orthorhombic
_symmetry_space_group_name_Hall '-P 2ac 2ab'
_symmetry_space_group_name_H-M 'P b c a'
_atom_sites_solution_hydrogens geom
_atom_sites_solution_primary direct
_atom_sites_solution_secondary difmap
_audit_creation_method SHELXL-97
_cell_angle_alpha 90.00
_cell_angle_beta 90.00
_cell_angle_gamma 90.00
_cell_formula_units_Z 8
_cell_length_a 7.3996(4)
_cell_length_b 7.6266(5)
_cell_length_c 37.156(2)
_cell_measurement_reflns_used 1890
_cell_measurement_temperature 293(2)
_cell_measurement_theta_max 68.00
_cell_measurement_theta_min 2.40
_cell_volume 2096.9(2)
_computing_structure_refinement 'SHELXL-97 (Sheldrick, 2008)'
_diffrn_ambient_temperature 293(2)
_diffrn_measured_fraction_theta_full 0.993
_diffrn_measured_fraction_theta_max 0.993
_diffrn_measurement_device_type 'Bruker APEX-II CCD'
_diffrn_measurement_method '\f and \w scans'
_diffrn_radiation_monochromator graphite
_diffrn_radiation_source 'fine-focus sealed tube'
_diffrn_radiation_type CuK\a
_diffrn_radiation_wavelength 1.54184
_diffrn_reflns_av_R_equivalents 0.1172
_diffrn_reflns_av_sigmaI/netI 0.0607
_diffrn_reflns_limit_h_max 8
_diffrn_reflns_limit_h_min -7
_diffrn_reflns_limit_k_max 9
_diffrn_reflns_limit_k_min -9
_diffrn_reflns_limit_l_max 44
_diffrn_reflns_limit_l_min -44
_diffrn_reflns_number 21799
_diffrn_reflns_theta_full 67.99
_diffrn_reflns_theta_max 67.99
_diffrn_reflns_theta_min 2.38
_exptl_absorpt_coefficient_mu 2.688
_exptl_absorpt_correction_T_max 0.6433
_exptl_absorpt_correction_T_min 0.5531
_exptl_absorpt_correction_type multi-scan
_exptl_absorpt_process_details sadabs
_exptl_crystal_colour colorless
_exptl_crystal_density_diffrn 1.440
_exptl_crystal_density_method 'not measured'
_exptl_crystal_description block
_exptl_crystal_F_000 952
_exptl_crystal_size_max 0.25
_exptl_crystal_size_mid 0.22
_exptl_crystal_size_min 0.18
_refine_diff_density_max 0.556
_refine_diff_density_min -0.652
_refine_diff_density_rms 0.134
_refine_ls_extinction_method none
_refine_ls_goodness_of_fit_ref 1.130
_refine_ls_hydrogen_treatment mixed
_refine_ls_matrix_type full
_refine_ls_number_parameters 144
_refine_ls_number_reflns 1890
_refine_ls_number_restraints 3
_refine_ls_restrained_S_all 1.130
_refine_ls_R_factor_all 0.1017
_refine_ls_R_factor_gt 0.0868
_refine_ls_shift/su_max 0.001
_refine_ls_shift/su_mean 0.000
_refine_ls_structure_factor_coef Fsqd
_refine_ls_weighting_details 'calc w=1/[\s^2^(Fo^2^)+(0.0785P)^2^+18.6996P] where P=(Fo^2^+2Fc^2^)/3'
_refine_ls_weighting_scheme calc
_refine_ls_wR_factor_gt 0.2163
_refine_ls_wR_factor_ref 0.2295
_reflns_number_gt 1638
_reflns_number_total 1890
_reflns_threshold_expression >2\s(I)
_cod_data_source_file ja6b08815_si_002.cif
_cod_data_source_block ABSA-Pa-1
_cod_depositor_comments 'Adding full bibliography for 4125492--4125502.cif.'
_cod_database_code 4125492

loop_
_symmetry_equiv_pos_as_xyz
'x, y, z'
'-x+1/2, -y, z+1/2'
'x+1/2, -y+1/2, -z'
'-x, y+1/2, -z+1/2'
'-x, -y, -z'
'x-1/2, y, -z-1/2'
'-x-1/2, y-1/2, z'
'x, -y-1/2, z-1/2'

loop_
_atom_site_label
_atom_site_type_symbol
_atom_site_fract_x
_atom_site_fract_y
_atom_site_fract_z
_atom_site_U_iso_or_equiv
_atom_site_adp_type
_atom_site_occupancy
_atom_site_symmetry_multiplicity
_atom_site_calc_flag
_atom_site_refinement_flags
C1 C 0.3977(8) -0.0126(7) 0.67470(14) 0.0173(12) Uani 1 1 d .
C2 C 0.4041(8) 0.0251(8) 0.71168(15) 0.0238(13) Uani 1 1 d .
H2 H 0.3179 -0.0231 0.7270 0.029 Uiso 1 1 calc R
C3 C 0.5364(8) 0.1327(9) 0.72561(15) 0.0252(14) Uani 1 1 d .
H3 H 0.5368 0.1572 0.7501 0.030 Uiso 1 1 calc R
C4 C 0.6703(8) 0.2060(8) 0.70368(15) 0.0246(14) Uani 1 1 d .
H4 H 0.7597 0.2781 0.7132 0.030 Uiso 1 1 calc R
C5 C 0.6648(8) 0.1669(7) 0.66706(15) 0.0200(12) Uani 1 1 d .
H5 H 0.7530 0.2133 0.6520 0.024 Uiso 1 1 calc R
C6 C 0.5318(7) 0.0612(7) 0.65250(14) 0.0146(11) Uani 1 1 d .
C7 C 0.0185(7) -0.0015(7) 0.53668(13) 0.0135(11) Uani 1 1 d .
C8 C 0.1220(8) 0.1119(8) 0.51653(15) 0.0245(14) Uani 1 1 d .
H8 H 0.2030 0.1876 0.5277 0.029 Uiso 1 1 calc R
C9 C 0.1041(8) 0.1120(8) 0.47923(15) 0.0232(13) Uani 1 1 d .
H9 H 0.1746 0.1864 0.4652 0.028 Uiso 1 1 calc R
N1 N 0.2574(7) -0.1095(7) 0.66086(12) 0.0232(12) Uani 1 1 d D
N2 N 0.0362(6) -0.0040(6) 0.57586(11) 0.0128(10) Uani 1 1 d .
H2A H 0.1197 0.0733 0.5826 0.019 Uiso 1 1 calc R
H2B H 0.0690 -0.1108 0.5830 0.019 Uiso 1 1 calc R
H2C H -0.0693 0.0239 0.5858 0.019 Uiso 1 1 calc R
O1 O 0.6894(5) 0.1014(5) 0.59092(10) 0.0202(9) Uani 1 1 d .
O2 O 0.4782(5) -0.1452(5) 0.59733(10) 0.0207(9) Uani 1 1 d .
O3 O 0.3701(5) 0.1559(5) 0.59441(9) 0.0163(9) Uani 1 1 d .
S1 S 0.51928(17) 0.03699(18) 0.60521(3) 0.0148(4) Uani 1 1 d .
H1A H 0.181(7) -0.168(7) 0.6758(12) 0.028(18) Uiso 1 1 d D
H1B H 0.275(8) -0.176(7) 0.6411(10) 0.028(17) Uiso 1 1 d D

loop_
_atom_site_aniso_label
_atom_site_aniso_U_11
_atom_site_aniso_U_22
_atom_site_aniso_U_33
_atom_site_aniso_U_23
_atom_site_aniso_U_13
_atom_site_aniso_U_12
C1 0.021(3) 0.007(3) 0.024(3) -0.002(2) 0.000(2) 0.004(2)
C2 0.023(3) 0.027(3) 0.021(3) 0.004(2) 0.006(2) 0.009(3)
C3 0.026(3) 0.030(4) 0.020(3) -0.005(2) -0.007(2) 0.009(3)
C4 0.019(3) 0.027(4) 0.027(3) -0.009(3) -0.010(2) 0.002(3)
C5 0.018(3) 0.015(3) 0.027(3) -0.001(2) -0.002(2) 0.002(2)
C6 0.019(3) 0.006(3) 0.018(3) -0.002(2) -0.001(2) 0.004(2)
C7 0.013(3) 0.010(3) 0.018(2) 0.002(2) 0.0004(19) 0.006(2)
C8 0.030(3) 0.025(4) 0.019(3) 0.001(2) -0.004(2) -0.013(3)
C9 0.029(3) 0.019(3) 0.022(3) 0.004(2) 0.001(2) -0.011(3)
N1 0.023(3) 0.022(3) 0.025(3) -0.004(2) 0.010(2) -0.011(2)
N2 0.016(2) 0.005(2) 0.017(2) 0.0004(17) -0.0001(17) 0.0015(17)
O1 0.016(2) 0.022(2) 0.0221(19) 0.0038(16) 0.0016(15) 0.0019(17)
O2 0.027(2) 0.012(2) 0.023(2) -0.0093(16) 0.0011(16) 0.0011(16)
O3 0.017(2) 0.014(2) 0.0181(18) -0.0003(15) -0.0007(14) -0.0007(15)
S1 0.0122(7) 0.0161(8) 0.0162(6) -0.0009(5) 0.0007(4) 0.0001(5)

loop_
_atom_type_symbol
_atom_type_description
_atom_type_scat_dispersion_real
_atom_type_scat_dispersion_imag
_atom_type_scat_source
C C 0.0181 0.0091 'International Tables Vol C Tables 4.2.6.8 and 6.1.1.4'
H H 0.0000 0.0000 'International Tables Vol C Tables 4.2.6.8 and 6.1.1.4'
N N 0.0311 0.0180 'International Tables Vol C Tables 4.2.6.8 and 6.1.1.4'
O O 0.0492 0.0322 'International Tables Vol C Tables 4.2.6.8 and 6.1.1.4'
S S 0.3331 0.5567 'International Tables Vol C Tables 4.2.6.8 and 6.1.1.4'

loop_
_geom_angle_atom_site_label_1
_geom_angle_atom_site_label_2
_geom_angle_atom_site_label_3
_geom_angle
_geom_angle_site_symmetry_1
N1 C1 C2 120.1(5) .
N1 C1 C6 121.9(5) .
C2 C1 C6 117.9(5) .
C3 C2 C1 120.9(5) .
C3 C2 H2 119.6 .
C1 C2 H2 119.6 .
C2 C3 C4 121.5(5) .
C2 C3 H3 119.3 .
C4 C3 H3 119.3 .
C5 C4 C3 117.6(5) .
C5 C4 H4 121.2 .
C3 C4 H4 121.2 .
C6 C5 C4 121.8(5) .
C6 C5 H5 119.1 .
C4 C5 H5 119.1 .
C5 C6 C1 120.4(5) .
C5 C6 S1 119.1(4) .
C1 C6 S1 120.2(4) .
C9 C7 C8 121.3(5) 5_556
C9 C7 N2 118.7(5) 5_556
C8 C7 N2 120.0(5) .
C7 C8 C9 119.3(5) .
C7 C8 H8 120.4 .
C9 C8 H8 120.4 .
C7 C9 C8 119.4(5) 5_556
C7 C9 H9 120.3 5_556
C8 C9 H9 120.3 .
C1 N1 H1A 120(4) .
C1 N1 H1B 120(4) .
H1A N1 H1B 108(4) .
C7 N2 H2A 109.5 .
C7 N2 H2B 109.5 .
H2A N2 H2B 109.5 .
C7 N2 H2C 109.5 .
H2A N2 H2C 109.5 .
H2B N2 H2C 109.5 .
O1 S1 O2 115.6(2) .
O1 S1 O3 109.8(2) .
O2 S1 O3 112.0(2) .
O1 S1 C6 106.4(2) .
O2 S1 C6 108.1(2) .
O3 S1 C6 104.1(2) .

loop_
_geom_bond_atom_site_label_1
_geom_bond_atom_site_label_2
_geom_bond_distance
_geom_bond_site_symmetry_2
C1 N1 1.374(7) .
C1 C2 1.405(8) .
C1 C6 1.408(8) .
C2 C3 1.378(9) .
C2 H2 0.9300 .
C3 C4 1.399(9) .
C3 H3 0.9300 .
C4 C5 1.393(8) .
C4 H4 0.9300 .
C5 C6 1.383(8) .
C5 H5 0.9300 .
C6 S1 1.769(5) .
C7 C9 1.372(8) 5_556
C7 C8 1.377(8) .
C7 N2 1.462(6) .
C8 C9 1.392(8) .
C8 H8 0.9300 .
C9 C7 1.372(8) 5_556
C9 H9 0.9300 .
N1 H1A 0.91(2) .
N1 H1B 0.904(19) .
N2 H2A 0.8900 .
N2 H2B 0.8900 .
N2 H2C 0.8900 .
O1 S1 1.452(4) .
O2 S1 1.452(4) .
O3 S1 1.484(4) .

loop_
_geom_torsion_atom_site_label_1
_geom_torsion_atom_site_label_2
_geom_torsion_atom_site_label_3
_geom_torsion_atom_site_label_4
_geom_torsion
_geom_torsion_site_symmetry_1
_geom_torsion_site_symmetry_4
N1 C1 C2 C3 -175.2(5) . .
C6 C1 C2 C3 0.8(8) . .
C1 C2 C3 C4 -1.0(9) . .
C2 C3 C4 C5 0.3(9) . .
C3 C4 C5 C6 0.6(9) . .
C4 C5 C6 C1 -0.8(8) . .
C4 C5 C6 S1 173.2(4) . .
N1 C1 C6 C5 176.0(5) . .
C2 C1 C6 C5 0.1(8) . .
N1 C1 C6 S1 2.1(7) . .
C2 C1 C6 S1 -173.8(4) . .
C9 C7 C8 C9 -1.1(10) 5_556 .
N2 C7 C8 C9 179.7(5) . .
C7 C8 C9 C7 1.1(10) . 5_556
C5 C6 S1 O1 15.1(5) . .
C1 C6 S1 O1 -170.9(4) . .
C5 C6 S1 O2 139.8(4) . .
C1 C6 S1 O2 -46.2(5) . .
C5 C6 S1 O3 -100.9(5) . .
C1 C6 S1 O3 73.1(5) . .
